data_7019343
loop_
_publ_author_name
'Gupta, Rakesh Kumar'
'Pandey, Rampal'
'Sharma, Sanjeev'
'Pandey, Daya Shankar'

_publ_section_title
;
 Synthesis of electroactive multinuclear dipyrrinato complexes and Fe(iii)
 assisted formation of \a-alkoxy substituted 5-ferrocenyldipyrromethenes.
;
_journal_issue 28
_journal_name_full 'Dalton transactions (Cambridge, England : 2003)'
_journal_page_first 8556
_journal_page_last 8566
_journal_paper_doi 10.1039/c2dt30212h
_journal_volume 41
_journal_year 2012
_chemical_formula_moiety 'C20 H18 Fe N2 O'
_chemical_formula_sum 'C20 H18 Fe N2 O'
_chemical_formula_weight 358.21
_space_group_IT_number 14
_symmetry_cell_setting monoclinic
_symmetry_Int_Tables_number 14
_symmetry_space_group_name_Hall '-P 2yn'
_symmetry_space_group_name_H-M 'P 1 21/n 1'
_atom_sites_solution_hydrogens geom
_atom_sites_solution_primary direct
_atom_sites_solution_secondary difmap
_audit_creation_method SHELXL-97
_cell_angle_alpha 90.00
_cell_angle_beta 101.022(9)
_cell_angle_gamma 90.00
_cell_formula_units_Z 4
_cell_length_a 8.2824(7)
_cell_length_b 10.4313(9)
_cell_length_c 18.7779(18)
_cell_measurement_reflns_used 4371
_cell_measurement_temperature 293(2)
_cell_measurement_theta_max 29.330
_cell_measurement_theta_min 3.874
_cell_volume 1592.4(3)
_computing_structure_refinement 'SHELXL-97 (Sheldrick, 1997)'
_diffrn_ambient_temperature 293(2)
_diffrn_measured_fraction_theta_full 0.996
_diffrn_measured_fraction_theta_max 0.866
_diffrn_radiation_monochromator graphite
_diffrn_radiation_type MoK\a
_diffrn_radiation_wavelength 0.71073
_diffrn_reflns_av_R_equivalents 0.0143
_diffrn_reflns_av_sigmaI/netI 0.0197
_diffrn_reflns_limit_h_max 11
_diffrn_reflns_limit_h_min -11
_diffrn_reflns_limit_k_max 14
_diffrn_reflns_limit_k_min -13
_diffrn_reflns_limit_l_max 24
_diffrn_reflns_limit_l_min -25
_diffrn_reflns_number 9135
_diffrn_reflns_theta_full 25.00
_diffrn_reflns_theta_max 29.33
_diffrn_reflns_theta_min 2.95
_diffrn_source 'fine-focus sealed tube'
_exptl_absorpt_coefficient_mu 0.955
_exptl_absorpt_correction_type none
_exptl_crystal_colour red
_exptl_crystal_density_diffrn 1.494
_exptl_crystal_density_method 'not measured'
_exptl_crystal_description block
_exptl_crystal_F_000 744
_exptl_crystal_size_max 0.28
_exptl_crystal_size_mid 0.14
_exptl_crystal_size_min 0.09
_refine_diff_density_max 0.282
_refine_diff_density_min -0.235
_refine_diff_density_rms 0.042
_refine_ls_extinction_coef 0.433(7)
_refine_ls_extinction_expression Fc^*^=kFc[1+0.001xFc^2^\l^3^/sin(2\q)]^-1/4^
_refine_ls_extinction_method SHELXL
_refine_ls_goodness_of_fit_ref 1.043
_refine_ls_hydrogen_treatment riding
_refine_ls_matrix_type full
_refine_ls_number_parameters 219
_refine_ls_number_reflns 3790
_refine_ls_number_restraints 0
_refine_ls_restrained_S_all 1.043
_refine_ls_R_factor_all 0.0345
_refine_ls_R_factor_gt 0.0297
_refine_ls_shift/su_max 0.001
_refine_ls_shift/su_mean 0.000
_refine_ls_structure_factor_coef Fsqd
_refine_ls_weighting_details 'calc w=1/[\s^2^(Fo^2^)+(0.0315P)^2^+0.5704P] where P=(Fo^2^+2Fc^2^)/3'
_refine_ls_weighting_scheme calc
_refine_ls_wR_factor_gt 0.0720
_refine_ls_wR_factor_ref 0.0747
_reflns_number_gt 3406
_reflns_number_total 3790
_reflns_threshold_expression >2sigma(I)
_cod_data_source_file c2dt30212h.txt
_cod_data_source_block 5
_cod_original_cell_volume 1592.4(2)
_cod_original_sg_symbol_H-M 'P 21/n'
_cod_database_code 7019343

loop_
_symmetry_equiv_pos_as_xyz
'x, y, z'
'-x+1/2, y+1/2, -z+1/2'
'-x, -y, -z'
'x-1/2, -y-1/2, z-1/2'

loop_
_atom_site_label
_atom_site_type_symbol
_atom_site_fract_x
_atom_site_fract_y
_atom_site_fract_z
_atom_site_U_iso_or_equiv
_atom_site_adp_type
_atom_site_occupancy
_atom_site_symmetry_multiplicity
_atom_site_calc_flag
_atom_site_refinement_flags
Fe1 Fe 0.95923(3) 0.09124(2) 0.207746(11) 0.03294(9) Uani 1 1 d .
N1 N 0.67856(16) 0.29359(14) -0.03444(7) 0.0378(3) Uani 1 1 d .
H1 H 0.6726 0.3751 -0.0413 0.045 Uiso 1 1 calc R
N2 N 0.78194(15) 0.51264(12) 0.02835(7) 0.0352(3) Uani 1 1 d .
O1 O 0.76481(16) 0.73236(11) 0.00351(7) 0.0492(3) Uani 1 1 d .
C5 C 0.88360(17) 0.30565(14) 0.07916(7) 0.0301(3) Uani 1 1 d .
C4 C 0.89006(18) 0.43764(15) 0.07861(8) 0.0328(3) Uani 1 1 d .
C3 C 1.01003(19) 0.52197(15) 0.12134(8) 0.0370(3) Uani 1 1 d .
H3 H 1.0954 0.4975 0.1586 0.044 Uiso 1 1 calc R
C7 C 0.7506(2) 0.10388(16) 0.01271(9) 0.0426(4) Uani 1 1 d .
H7 H 0.8009 0.0390 0.0430 0.051 Uiso 1 1 calc R
C6 C 0.77689(17) 0.23411(15) 0.02311(8) 0.0319(3) Uani 1 1 d .
C10 C 0.99545(17) 0.23552(15) 0.13632(8) 0.0320(3) Uani 1 1 d .
C11 C 1.0898(2) 0.12395(17) 0.12759(9) 0.0403(4) Uani 1 1 d .
H11 H 1.0821 0.0761 0.0853 0.048 Uiso 1 1 calc R
C14 C 1.0434(2) 0.27486(16) 0.21028(8) 0.0380(3) Uani 1 1 d .
H14 H 0.9997 0.3436 0.2318 0.046 Uiso 1 1 calc R
C8 C 0.6352(2) 0.08723(17) -0.05125(10) 0.0481(4) Uani 1 1 d .
H8 H 0.5950 0.0094 -0.0713 0.058 Uiso 1 1 calc R
C1 C 0.8336(2) 0.62989(15) 0.04038(9) 0.0371(3) Uani 1 1 d .
C13 C 1.1678(2) 0.19178(19) 0.24499(10) 0.0469(4) Uani 1 1 d .
H13 H 1.2218 0.1973 0.2931 0.056 Uiso 1 1 calc R
C12 C 1.1967(2) 0.09867(19) 0.19423(10) 0.0494(4) Uani 1 1 d .
H12 H 1.2729 0.0323 0.2031 0.059 Uiso 1 1 calc R
C20 C 0.6361(2) 0.7039(2) -0.05683(11) 0.0566(5) Uani 1 1 d .
H20A H 0.6813 0.6601 -0.0935 0.085 Uiso 1 1 calc R
H20B H 0.5852 0.7823 -0.0764 0.085 Uiso 1 1 calc R
H20C H 0.5555 0.6504 -0.0411 0.085 Uiso 1 1 calc R
C2 C 0.9750(2) 0.64247(17) 0.09717(9) 0.0410(4) Uani 1 1 d .
H2 H 1.0305 0.7174 0.1138 0.049 Uiso 1 1 calc R
C16 C 0.9215(3) -0.08762(18) 0.24561(12) 0.0566(5) Uani 1 1 d .
H16 H 0.9979 -0.1539 0.2531 0.068 Uiso 1 1 calc R
C18 C 0.7729(3) 0.08775(19) 0.26462(11) 0.0539(5) Uani 1 1 d .
H18 H 0.7332 0.1578 0.2866 0.065 Uiso 1 1 calc R
C19 C 0.7170(2) 0.0459(2) 0.19283(11) 0.0528(5) Uani 1 1 d .
H19 H 0.6338 0.0837 0.1591 0.063 Uiso 1 1 calc R
C15 C 0.8086(3) -0.06300(18) 0.18105(11) 0.0536(5) Uani 1 1 d .
H15 H 0.7966 -0.1101 0.1383 0.064 Uiso 1 1 calc R
C9 C 0.5923(2) 0.20536(18) -0.07885(9) 0.0448(4) Uani 1 1 d .
H9 H 0.5166 0.2226 -0.1211 0.054 Uiso 1 1 calc R
C17 C 0.8987(3) 0.00550(19) 0.29682(10) 0.0551(5) Uani 1 1 d .
H17 H 0.9574 0.0113 0.3442 0.066 Uiso 1 1 calc R

loop_
_atom_site_aniso_label
_atom_site_aniso_U_11
_atom_site_aniso_U_22
_atom_site_aniso_U_33
_atom_site_aniso_U_23
_atom_site_aniso_U_13
_atom_site_aniso_U_12
Fe1 0.03644(13) 0.03122(14) 0.03012(13) 0.00247(8) 0.00372(9) 0.00343(9)
N1 0.0406(7) 0.0363(7) 0.0332(7) 0.0032(5) -0.0010(5) -0.0043(6)
N2 0.0375(6) 0.0314(7) 0.0361(7) 0.0023(5) 0.0052(5) 0.0005(5)
O1 0.0545(7) 0.0321(6) 0.0585(8) 0.0057(5) 0.0048(6) 0.0038(5)
C5 0.0298(7) 0.0338(8) 0.0268(7) 0.0006(6) 0.0059(5) -0.0007(6)
C4 0.0340(7) 0.0345(8) 0.0304(7) 0.0003(6) 0.0071(6) -0.0019(6)
C3 0.0382(8) 0.0375(9) 0.0348(8) -0.0025(6) 0.0061(6) -0.0048(7)
C7 0.0533(10) 0.0330(9) 0.0378(9) -0.0012(7) -0.0004(7) 0.0005(7)
C6 0.0331(7) 0.0338(8) 0.0285(7) 0.0008(6) 0.0055(6) -0.0005(6)
C10 0.0317(7) 0.0347(8) 0.0292(7) 0.0016(6) 0.0048(6) -0.0022(6)
C11 0.0382(8) 0.0476(10) 0.0363(8) 0.0026(7) 0.0100(7) 0.0077(7)
C14 0.0420(8) 0.0381(9) 0.0322(8) -0.0003(6) 0.0025(6) -0.0068(7)
C8 0.0579(10) 0.0417(10) 0.0406(9) -0.0100(7) -0.0010(8) -0.0073(8)
C1 0.0404(8) 0.0312(8) 0.0415(8) 0.0017(6) 0.0125(7) 0.0026(7)
C13 0.0393(8) 0.0591(12) 0.0373(9) 0.0066(8) -0.0050(7) -0.0047(8)
C12 0.0339(8) 0.0630(12) 0.0498(10) 0.0106(9) 0.0045(7) 0.0115(8)
C20 0.0524(10) 0.0475(11) 0.0654(13) 0.0143(9) -0.0002(9) 0.0053(9)
C2 0.0434(8) 0.0356(9) 0.0447(9) -0.0059(7) 0.0101(7) -0.0068(7)
C16 0.0741(13) 0.0339(9) 0.0611(12) 0.0118(8) 0.0107(10) 0.0029(9)
C18 0.0617(11) 0.0492(11) 0.0588(12) 0.0020(9) 0.0319(10) -0.0036(9)
C19 0.0400(9) 0.0532(11) 0.0635(12) 0.0125(9) 0.0062(8) -0.0075(8)
C15 0.0697(12) 0.0401(10) 0.0500(11) -0.0023(8) 0.0089(9) -0.0146(9)
C9 0.0469(9) 0.0511(10) 0.0323(8) -0.0011(7) -0.0029(7) -0.0068(8)
C17 0.0769(13) 0.0496(11) 0.0388(9) 0.0107(8) 0.0110(9) -0.0087(10)

loop_
_atom_type_symbol
_atom_type_description
_atom_type_scat_dispersion_real
_atom_type_scat_dispersion_imag
_atom_type_scat_source
C C 0.0033 0.0016 'International Tables Vol C Tables 4.2.6.8 and 6.1.1.4'
H H 0.0000 0.0000 'International Tables Vol C Tables 4.2.6.8 and 6.1.1.4'
N N 0.0061 0.0033 'International Tables Vol C Tables 4.2.6.8 and 6.1.1.4'
Fe Fe 0.3463 0.8444 'International Tables Vol C Tables 4.2.6.8 and 6.1.1.4'
O O 0.0106 0.0060 'International Tables Vol C Tables 4.2.6.8 and 6.1.1.4'

loop_
_geom_angle_atom_site_label_1
_geom_angle_atom_site_label_2
_geom_angle_atom_site_label_3
_geom_angle
C13 Fe1 C19 157.43(8)
C13 Fe1 C12 40.73(8)
C19 Fe1 C12 161.30(9)
C13 Fe1 C14 40.54(7)
C19 Fe1 C14 123.22(8)
C12 Fe1 C14 68.40(8)
C13 Fe1 C18 120.60(8)
C19 Fe1 C18 40.54(8)
C12 Fe1 C18 156.06(9)
C14 Fe1 C18 107.14(7)
C13 Fe1 C15 159.05(8)
C19 Fe1 C15 40.47(8)
C12 Fe1 C15 124.11(9)
C14 Fe1 C15 159.85(8)
C18 Fe1 C15 68.02(8)
C13 Fe1 C16 121.98(8)
C19 Fe1 C16 67.77(9)
C12 Fe1 C16 107.14(9)
C14 Fe1 C16 157.84(8)
C18 Fe1 C16 67.63(9)
C15 Fe1 C16 40.30(8)
C13 Fe1 C17 105.70(8)
C19 Fe1 C17 67.63(8)
C12 Fe1 C17 120.94(8)
C14 Fe1 C17 121.98(7)
C18 Fe1 C17 39.98(8)
C15 Fe1 C17 67.74(8)
C16 Fe1 C17 40.24(8)
C13 Fe1 C11 68.39(7)
C19 Fe1 C11 125.89(8)
C12 Fe1 C11 40.57(7)
C14 Fe1 C11 68.47(7)
C18 Fe1 C11 161.72(8)
C15 Fe1 C11 109.62(8)
C16 Fe1 C11 123.16(8)
C17 Fe1 C11 157.54(8)
C13 Fe1 C10 68.22(6)
C19 Fe1 C10 109.95(7)
C12 Fe1 C10 68.21(7)
C14 Fe1 C10 40.68(6)
C18 Fe1 C10 124.69(7)
C15 Fe1 C10 124.79(7)
C16 Fe1 C10 159.76(8)
C17 Fe1 C10 159.29(7)
C11 Fe1 C10 40.58(6)
C9 N1 C6 110.03(14)
C1 N2 C4 105.07(13)
C1 O1 C20 115.02(14)
C4 C5 C6 121.97(13)
C4 C5 C10 118.84(13)
C6 C5 C10 119.10(13)
C5 C4 N2 122.66(13)
C5 C4 C3 128.74(14)
N2 C4 C3 108.35(13)
C2 C3 C4 107.38(14)
C6 C7 C8 107.88(15)
N1 C6 C7 106.22(14)
N1 C6 C5 121.91(14)
C7 C6 C5 131.86(14)
C11 C10 C14 106.80(14)
C11 C10 C5 127.10(14)
C14 C10 C5 125.80(14)
C11 C10 Fe1 68.48(9)
C14 C10 Fe1 68.16(9)
C5 C10 Fe1 133.10(10)
C12 C11 C10 108.33(15)
C12 C11 Fe1 69.31(10)
C10 C11 Fe1 70.94(9)
C13 C14 C10 108.41(15)
C13 C14 Fe1 69.43(10)
C10 C14 Fe1 71.16(9)
C9 C8 C7 107.56(15)
N2 C1 O1 124.51(15)
N2 C1 C2 114.25(15)
O1 C1 C2 121.24(15)
C14 C13 C12 108.31(15)
C14 C13 Fe1 70.03(9)
C12 C13 Fe1 69.80(10)
C11 C12 C13 108.12(15)
C11 C12 Fe1 70.12(9)
C13 C12 Fe1 69.47(10)
C3 C2 C1 104.96(15)
C17 C16 C15 108.04(18)
C17 C16 Fe1 69.89(10)
C15 C16 Fe1 69.74(10)
C17 C18 C19 107.82(18)
C17 C18 Fe1 70.18(11)
C19 C18 Fe1 69.36(11)
C15 C19 C18 108.19(18)
C15 C19 Fe1 70.18(11)
C18 C19 Fe1 70.10(11)
C16 C15 C19 107.56(18)
C16 C15 Fe1 69.96(11)
C19 C15 Fe1 69.35(11)
N1 C9 C8 108.29(15)
C18 C17 C16 108.39(18)
C18 C17 Fe1 69.84(10)
C16 C17 Fe1 69.87(11)

loop_
_geom_bond_atom_site_label_1
_geom_bond_atom_site_label_2
_geom_bond_distance
Fe1 C13 2.0278(17)
Fe1 C19 2.0281(18)
Fe1 C12 2.0322(17)
Fe1 C14 2.0356(17)
Fe1 C18 2.0378(19)
Fe1 C15 2.0390(19)
Fe1 C16 2.0419(18)
Fe1 C17 2.0422(18)
Fe1 C11 2.0428(16)
Fe1 C10 2.0755(15)
N1 C9 1.351(2)
N1 C6 1.3710(19)
N2 C1 1.301(2)
N2 C4 1.4076(19)
O1 C1 1.340(2)
O1 C20 1.430(2)
C5 C4 1.378(2)
C5 C6 1.446(2)
C5 C10 1.471(2)
C4 C3 1.449(2)
C3 C2 1.349(2)
C7 C6 1.384(2)
C7 C8 1.395(2)
C10 C11 1.429(2)
C10 C14 1.430(2)
C11 C12 1.413(2)
C14 C13 1.408(2)
C8 C9 1.357(3)
C1 C2 1.431(2)
C13 C12 1.413(3)
C16 C17 1.405(3)
C16 C15 1.406(3)
C18 C17 1.395(3)
C18 C19 1.409(3)
C19 C15 1.407(3)

loop_
_geom_torsion_atom_site_label_1
_geom_torsion_atom_site_label_2
_geom_torsion_atom_site_label_3
_geom_torsion_atom_site_label_4
_geom_torsion
C6 C5 C4 N2 6.9(2)
C10 C5 C4 N2 -176.57(13)
C6 C5 C4 C3 -166.76(14)
C10 C5 C4 C3 9.8(2)
C1 N2 C4 C5 -174.74(14)
C1 N2 C4 C3 0.06(16)
C5 C4 C3 C2 174.13(15)
N2 C4 C3 C2 -0.25(17)
C9 N1 C6 C7 0.71(18)
C9 N1 C6 C5 179.68(14)
C8 C7 C6 N1 -0.3(2)
C8 C7 C6 C5 -179.17(16)
C4 C5 C6 N1 1.3(2)
C10 C5 C6 N1 -175.24(13)
C4 C5 C6 C7 179.94(17)
C10 C5 C6 C7 3.4(2)
C4 C5 C10 C11 -135.62(16)
C6 C5 C10 C11 41.0(2)
C4 C5 C10 C14 37.2(2)
C6 C5 C10 C14 -146.13(15)
C4 C5 C10 Fe1 129.92(14)
C6 C5 C10 Fe1 -53.5(2)
C13 Fe1 C10 C11 81.76(11)
C19 Fe1 C10 C11 -122.33(11)
C12 Fe1 C10 C11 37.74(10)
C14 Fe1 C10 C11 119.52(13)
C18 Fe1 C10 C11 -165.28(11)
C15 Fe1 C10 C11 -79.49(12)
C16 Fe1 C10 C11 -42.6(2)
C17 Fe1 C10 C11 158.3(2)
C13 Fe1 C10 C14 -37.76(10)
C19 Fe1 C10 C14 118.15(11)
C12 Fe1 C10 C14 -81.78(11)
C18 Fe1 C10 C14 75.20(12)
C15 Fe1 C10 C14 160.99(11)
C16 Fe1 C10 C14 -162.2(2)
C17 Fe1 C10 C14 38.8(2)
C11 Fe1 C10 C14 -119.52(13)
C13 Fe1 C10 C5 -156.97(17)
C19 Fe1 C10 C5 -1.06(17)
C12 Fe1 C10 C5 159.01(17)
C14 Fe1 C10 C5 -119.21(18)
C18 Fe1 C10 C5 -44.01(18)
C15 Fe1 C10 C5 41.78(18)
C16 Fe1 C10 C5 78.6(3)
C17 Fe1 C10 C5 -80.4(3)
C11 Fe1 C10 C5 121.27(19)
C14 C10 C11 C12 -1.92(18)
C5 C10 C11 C12 172.04(15)
Fe1 C10 C11 C12 -59.46(12)
C14 C10 C11 Fe1 57.53(10)
C5 C10 C11 Fe1 -128.51(15)
C13 Fe1 C11 C12 37.76(11)
C19 Fe1 C11 C12 -162.29(12)
C14 Fe1 C11 C12 81.51(12)
C18 Fe1 C11 C12 160.9(2)
C15 Fe1 C11 C12 -119.93(12)
C16 Fe1 C11 C12 -77.17(14)
C17 Fe1 C11 C12 -40.9(2)
C10 Fe1 C11 C12 119.08(15)
C13 Fe1 C11 C10 -81.32(10)
C19 Fe1 C11 C10 78.62(12)
C12 Fe1 C11 C10 -119.08(15)
C14 Fe1 C11 C10 -37.58(9)
C18 Fe1 C11 C10 41.8(3)
C15 Fe1 C11 C10 120.98(10)
C16 Fe1 C11 C10 163.75(10)
C17 Fe1 C11 C10 -159.98(18)
C11 C10 C14 C13 1.95(18)
C5 C10 C14 C13 -172.11(14)
Fe1 C10 C14 C13 59.68(11)
C11 C10 C14 Fe1 -57.73(11)
C5 C10 C14 Fe1 128.21(14)
C19 Fe1 C14 C13 158.84(11)
C12 Fe1 C14 C13 -37.72(11)
C18 Fe1 C14 C13 117.32(12)
C15 Fe1 C14 C13 -169.9(2)
C16 Fe1 C14 C13 44.7(2)
C17 Fe1 C14 C13 76.16(13)
C11 Fe1 C14 C13 -81.49(11)
C10 Fe1 C14 C13 -118.98(14)
C13 Fe1 C14 C10 118.98(14)
C19 Fe1 C14 C10 -82.18(12)
C12 Fe1 C14 C10 81.26(10)
C18 Fe1 C14 C10 -123.70(10)
C15 Fe1 C14 C10 -51.0(3)
C16 Fe1 C14 C10 163.68(19)
C17 Fe1 C14 C10 -164.86(10)
C11 Fe1 C14 C10 37.48(9)
C6 C7 C8 C9 -0.1(2)
C4 N2 C1 O1 179.55(15)
C4 N2 C1 C2 0.15(18)
C20 O1 C1 N2 -6.0(2)
C20 O1 C1 C2 173.36(16)
C10 C14 C13 C12 -1.24(19)
Fe1 C14 C13 C12 59.52(13)
C10 C14 C13 Fe1 -60.76(11)
C19 Fe1 C13 C14 -51.9(2)
C12 Fe1 C13 C14 119.33(15)
C18 Fe1 C13 C14 -80.52(12)
C15 Fe1 C13 C14 170.32(19)
C16 Fe1 C13 C14 -161.78(11)
C17 Fe1 C13 C14 -121.18(11)
C11 Fe1 C13 C14 81.71(10)
C10 Fe1 C13 C14 37.89(9)
C19 Fe1 C13 C12 -171.23(18)
C14 Fe1 C13 C12 -119.33(15)
C18 Fe1 C13 C12 160.15(11)
C15 Fe1 C13 C12 51.0(3)
C16 Fe1 C13 C12 78.89(13)
C17 Fe1 C13 C12 119.49(11)
C11 Fe1 C13 C12 -37.62(10)
C10 Fe1 C13 C12 -81.45(11)
C10 C11 C12 C13 1.2(2)
Fe1 C11 C12 C13 -59.29(13)
C10 C11 C12 Fe1 60.48(11)
C14 C13 C12 C11 0.0(2)
Fe1 C13 C12 C11 59.69(13)
C14 C13 C12 Fe1 -59.66(12)
C13 Fe1 C12 C11 -119.24(16)
C19 Fe1 C12 C11 50.2(3)
C14 Fe1 C12 C11 -81.69(11)
C18 Fe1 C12 C11 -165.34(18)
C15 Fe1 C12 C11 80.36(13)
C16 Fe1 C12 C11 121.34(12)
C17 Fe1 C12 C11 163.05(11)
C10 Fe1 C12 C11 -37.75(10)
C19 Fe1 C12 C13 169.5(2)
C14 Fe1 C12 C13 37.55(10)
C18 Fe1 C12 C13 -46.1(2)
C15 Fe1 C12 C13 -160.39(11)
C16 Fe1 C12 C13 -119.42(12)
C17 Fe1 C12 C13 -77.71(13)
C11 Fe1 C12 C13 119.24(16)
C10 Fe1 C12 C13 81.49(11)
C4 C3 C2 C1 0.32(17)
N2 C1 C2 C3 -0.31(19)
O1 C1 C2 C3 -179.73(15)
C13 Fe1 C16 C17 75.88(15)
C19 Fe1 C16 C17 -81.18(14)
C12 Fe1 C16 C17 117.94(13)
C14 Fe1 C16 C17 43.3(3)
C18 Fe1 C16 C17 -37.20(13)
C15 Fe1 C16 C17 -119.12(19)
C11 Fe1 C16 C17 159.52(12)
C10 Fe1 C16 C17 -168.72(18)
C13 Fe1 C16 C15 -165.01(12)
C19 Fe1 C16 C15 37.94(13)
C12 Fe1 C16 C15 -122.94(13)
C14 Fe1 C16 C15 162.38(18)
C18 Fe1 C16 C15 81.92(14)
C17 Fe1 C16 C15 119.12(19)
C11 Fe1 C16 C15 -81.36(14)
C10 Fe1 C16 C15 -49.6(3)
C13 Fe1 C18 C17 -77.52(13)
C19 Fe1 C18 C17 118.91(17)
C12 Fe1 C18 C17 -44.4(2)
C14 Fe1 C18 C17 -119.66(12)
C15 Fe1 C18 C17 81.12(13)
C16 Fe1 C18 C17 37.44(12)
C11 Fe1 C18 C17 167.3(2)
C10 Fe1 C18 C17 -160.92(11)
C13 Fe1 C18 C19 163.57(11)
C12 Fe1 C18 C19 -163.33(18)
C14 Fe1 C18 C19 121.43(12)
C15 Fe1 C18 C19 -37.79(12)
C16 Fe1 C18 C19 -81.47(13)
C17 Fe1 C18 C19 -118.91(17)
C11 Fe1 C18 C19 48.3(3)
C10 Fe1 C18 C19 80.17(13)
C17 C18 C19 C15 0.2(2)
Fe1 C18 C19 C15 60.11(13)
C17 C18 C19 Fe1 -59.89(13)
C13 Fe1 C19 C15 -158.27(18)
C12 Fe1 C19 C15 39.8(3)
C14 Fe1 C19 C15 164.04(11)
C18 Fe1 C19 C15 -118.90(17)
C16 Fe1 C19 C15 -37.79(12)
C17 Fe1 C19 C15 -81.44(13)
C11 Fe1 C19 C15 77.91(14)
C10 Fe1 C19 C15 120.64(11)
C13 Fe1 C19 C18 -39.4(2)
C12 Fe1 C19 C18 158.7(2)
C14 Fe1 C19 C18 -77.07(13)
C15 Fe1 C19 C18 118.90(17)
C16 Fe1 C19 C18 81.11(13)
C17 Fe1 C19 C18 37.46(12)
C11 Fe1 C19 C18 -163.19(11)
C10 Fe1 C19 C18 -120.46(12)
C17 C16 C15 C19 0.2(2)
Fe1 C16 C15 C19 -59.39(13)
C17 C16 C15 Fe1 59.63(14)
C18 C19 C15 C16 -0.3(2)
Fe1 C19 C15 C16 59.77(14)
C18 C19 C15 Fe1 -60.06(13)
C13 Fe1 C15 C16 37.9(3)
C19 Fe1 C15 C16 -118.73(18)
C12 Fe1 C15 C16 75.62(15)
C14 Fe1 C15 C16 -160.64(19)
C18 Fe1 C15 C16 -80.88(14)
C17 Fe1 C15 C16 -37.57(13)
C11 Fe1 C15 C16 118.52(13)
C10 Fe1 C15 C16 161.29(12)
C13 Fe1 C15 C19 156.59(19)
C12 Fe1 C15 C19 -165.65(11)
C14 Fe1 C15 C19 -41.9(3)
C18 Fe1 C15 C19 37.85(12)
C16 Fe1 C15 C19 118.73(18)
C17 Fe1 C15 C19 81.16(13)
C11 Fe1 C15 C19 -122.75(12)
C10 Fe1 C15 C19 -79.98(13)
C6 N1 C9 C8 -0.8(2)
C7 C8 C9 N1 0.6(2)
C19 C18 C17 C16 -0.1(2)
Fe1 C18 C17 C16 -59.44(14)
C19 C18 C17 Fe1 59.37(13)
C15 C16 C17 C18 -0.1(2)
Fe1 C16 C17 C18 59.42(13)
C15 C16 C17 Fe1 -59.53(14)
C13 Fe1 C17 C18 119.19(13)
C19 Fe1 C17 C18 -37.97(12)
C12 Fe1 C17 C18 160.67(12)
C14 Fe1 C17 C18 78.23(14)
C15 Fe1 C17 C18 -81.88(13)
C16 Fe1 C17 C18 -119.51(18)
C11 Fe1 C17 C18 -169.57(18)
C10 Fe1 C17 C18 49.5(3)
C13 Fe1 C17 C16 -121.30(13)
C19 Fe1 C17 C16 81.54(14)
C12 Fe1 C17 C16 -79.83(15)
C14 Fe1 C17 C16 -162.26(12)
C18 Fe1 C17 C16 119.51(18)
C15 Fe1 C17 C16 37.63(13)
C11 Fe1 C17 C16 -50.1(3)
C10 Fe1 C17 C16 168.97(18)
